data_7228922
loop_
_publ_author_name
'Helttunen, Kaisa'
'Annala, Riia'
'Suhonen, Aku'
'Nauha, Elisa'
'Linnanto, Juha'
'Nissinen, Maija'

_publ_section_title
;
 Supramolecular chirality and symmetry breaking of fluoride complexes of
 achiral foldamers
;
_journal_name_full CrystEngComm
_journal_paper_doi 10.1039/C7CE01109A
_journal_year 2017
_chemical_formula_moiety 'C33 H25 N5 O4, C16 H36 N, F'
_chemical_formula_sum 'C49 H61 F N6 O4'
_chemical_formula_weight 817.03
_chemical_name_common 'N2,N6-bis(2-benzamidophenyl)pyridine-2,6-dicarboxamide tetra-butyl ammonium fluoride complex'
_space_group_crystal_system orthorhombic
_space_group_IT_number 19
_space_group_name_Hall 'P 2ac 2ab'
_space_group_name_H-M_alt 'P 21 21 21'
_symmetry_space_group_name_Hall 'P 2ac 2ab'
_symmetry_space_group_name_H-M 'P 21 21 21'
_atom_sites_solution_hydrogens mixed
_audit_creation_method SHELXL-2014/6
_audit_update_record
;
2017-08-04 deposited with the CCDC.
2017-08-16 downloaded from the CCDC.
;
_cell_angle_alpha 90
_cell_angle_beta 90
_cell_angle_gamma 90
_cell_formula_units_Z 4
_cell_length_a 11.16653(6)
_cell_length_b 16.03601(10)
_cell_length_c 24.54325(15)
_cell_measurement_reflns_used 23030
_cell_measurement_temperature 123.01(10)
_cell_measurement_theta_max 76.5980
_cell_measurement_theta_min 4.3190
_cell_volume 4394.88(5)
_computing_cell_refinement 'CrysAlisPro 1.171.38.43 (Rigaku OD, 2015)'
_computing_data_collection 'CrysAlisPro 1.171.38.43 (Rigaku OD, 2015)'
_computing_data_reduction 'CrysAlisPro 1.171.38.43 (Rigaku OD, 2015)'
_computing_structure_refinement 'SHELXL-2014/6 (Sheldrick, 2014)'
_computing_structure_solution 'ShelXS (Sheldrick, 2008)'
_diffrn_ambient_temperature 123.01(10)
_diffrn_detector 'CCD plate'
_diffrn_detector_area_resol_mean 5.1977
_diffrn_detector_type Atlas
_diffrn_measured_fraction_theta_full 1.000
_diffrn_measured_fraction_theta_max 0.998
_diffrn_measurement_details
;
List of Runs (angles in degrees, time in seconds):

  # Type    Start    End  Width  t~exp~   \w     \q     \k     \f   Frames
#--------------------------------------------------------------------------
  1  \w    -57.00  33.00   1.00    7.50    --  -41.65  37.00-180.00   90
  2  \w     30.00  95.00   1.00    7.50    --   41.65-125.00 150.00   65
  3  \w     31.00  86.00   1.00    7.50    --   41.65-125.00  30.00   55
  4  \w     27.00  59.00   1.00    7.50    --   41.65-125.00 -30.00   32
  5  \w    130.00 156.00   1.00   35.00    --  112.00  77.00 -30.00   26
  6  \w     89.00 119.00   1.00   35.00    --  112.00  61.00 120.00   30
  7  \w     99.00 128.00   1.00   35.00    --  112.00 -77.00-180.00   29
  8  \w     54.00 127.00   1.00   35.00    --  112.00 -45.00-180.00   73
  9  \w     43.00  82.00   1.00   35.00    --  112.00 -77.00-180.00   39
 10  \w     79.00 107.00   1.00   35.00    --  112.00  77.00 -30.00   28
 11  \w     79.00 110.00   1.00   35.00    --  112.00-111.00  30.00   31
 12  \w     55.00  96.00   1.00   35.00    --  112.00 -61.00 -90.00   41
 13  \w    108.00 137.00   1.00   35.00    --  112.00 -61.00 -90.00   29
 14  \w    112.00 170.00   1.00   35.00    --  112.00  45.00 -90.00   58
 15  \w     41.00  67.00   1.00   35.00    --  112.00 -30.00-180.00   26
 16  \w    133.00 160.00   1.00   35.00    --  112.00  45.00-120.00   27
 17  \w     95.00 128.00   1.00   35.00    --  112.00  45.00-120.00   33
 18  \w     86.00 112.00   1.00   35.00    --  112.00 -30.00-180.00   26
 19  \w     43.00  80.00   1.00   35.00    --  112.00 -32.00 -30.44   37
 20  \w     82.00 130.00   1.00   35.00    --  112.00 -32.00 -30.44   48
 21  \w    104.00 142.00   1.00   35.00    --  112.00 111.00 -30.00   38
 22  \w     39.00  65.00   1.00   35.00    --  112.00-111.00  30.00   26
 23  \w    136.00 168.00   1.00   35.00    --  112.00  61.00 120.00   32
 24  \w     60.00 134.00   1.00   35.00    --  112.00 -45.00   0.00   74
 25  \w     59.00 178.00   1.00   35.00    --  112.00  15.00-150.00  119
;
_diffrn_measurement_device 'four-circle diffractometer'
_diffrn_measurement_device_type 'SuperNova, Dual, Cu at zero, Atlas'
_diffrn_measurement_method '\w scans'
_diffrn_radiation_type CuK\a
_diffrn_radiation_wavelength 1.54184
_diffrn_reflns_av_R_equivalents 0.0210
_diffrn_reflns_av_unetI/netI 0.0215
_diffrn_reflns_Laue_measured_fraction_full 1.000
_diffrn_reflns_Laue_measured_fraction_max 0.998
_diffrn_reflns_limit_h_max 14
_diffrn_reflns_limit_h_min -13
_diffrn_reflns_limit_k_max 20
_diffrn_reflns_limit_k_min -19
_diffrn_reflns_limit_l_max 27
_diffrn_reflns_limit_l_min -30
_diffrn_reflns_number 30278
_diffrn_reflns_point_group_measured_fraction_full 0.999
_diffrn_reflns_point_group_measured_fraction_max 0.996
_diffrn_reflns_theta_full 67.684
_diffrn_reflns_theta_max 76.804
_diffrn_reflns_theta_min 3.602
_diffrn_source 'micro-focus sealed X-ray tube'
_diffrn_source_type 'SuperNova (Cu) X-ray Source'
_exptl_absorpt_coefficient_mu 0.655
_exptl_absorpt_correction_T_max 0.961
_exptl_absorpt_correction_T_min 0.910
_exptl_absorpt_correction_type analytical
_exptl_absorpt_process_details
;
CrysAlisPro 1.171.38.43 (Rigaku Oxford Diffraction, 2015)
Analytical numeric absorption correction using a multifaceted crystal
            model based on expressions derived by R.C. Clark & J.S. Reid.
(Clark, R. C. & Reid, J. S. (1995). Acta Cryst. A51, 887-897)
Empirical absorption correction using spherical harmonics,
 implemented in SCALE3 ABSPACK scaling algorithm.
;
_exptl_crystal_colour colourless
_exptl_crystal_density_diffrn 1.235
_exptl_crystal_description block
_exptl_crystal_F_000 1752
_exptl_crystal_size_max 0.227
_exptl_crystal_size_mid 0.171
_exptl_crystal_size_min 0.085
_refine_diff_density_max 0.478
_refine_diff_density_min -0.215
_refine_diff_density_rms 0.036
_refine_ls_abs_structure_details
;
 Flack x determined using 3952 quotients [(I+)-(I-)]/[(I+)+(I-)]
 (Parsons, Flack and Wagner, Acta Cryst. B69 (2013) 249-259).
;
_refine_ls_abs_structure_Flack 0.03(3)
_refine_ls_extinction_method none
_refine_ls_goodness_of_fit_ref 1.020
_refine_ls_hydrogen_treatment mixed
_refine_ls_matrix_type full
_refine_ls_number_parameters 557
_refine_ls_number_reflns 9228
_refine_ls_number_restraints 0
_refine_ls_restrained_S_all 1.020
_refine_ls_R_factor_all 0.0330
_refine_ls_R_factor_gt 0.0320
_refine_ls_shift/su_max 0.000
_refine_ls_shift/su_mean 0.000
_refine_ls_structure_factor_coef Fsqd
_refine_ls_weighting_details 'w=1/[\s^2^(Fo^2^)+(0.0513P)^2^+0.7610P] where P=(Fo^2^+2Fc^2^)/3'
_refine_ls_weighting_scheme calc
_refine_ls_wR_factor_gt 0.0840
_refine_ls_wR_factor_ref 0.0850
_reflns_Friedel_coverage 0.796
_reflns_Friedel_fraction_full 0.999
_reflns_Friedel_fraction_max 0.993
_reflns_number_gt 9005
_reflns_number_total 9228
_reflns_threshold_expression 'I > 2\s(I)'
_cod_data_source_file c7ce01109a2.cif
_cod_data_source_block 1-TBAF
_cod_database_code 7228922
_shelx_space_group_comment
;
The symmetry employed for this shelxl refinement is uniquely defined
by the following loop, which should always be used as a source of
symmetry information in preference to the above space-group names.
They are only intended as comments.
;
_shelx_estimated_absorpt_t_min 0.866
_shelx_estimated_absorpt_t_max 0.946
_shelxl_version_number 2014/6

loop_
_space_group_symop_operation_xyz
'x, y, z'
'-x+1/2, -y, z+1/2'
'x+1/2, -y+1/2, -z'
'-x, y+1/2, -z+1/2'

loop_
_atom_site_label
_atom_site_type_symbol
_atom_site_fract_x
_atom_site_fract_y
_atom_site_fract_z
_atom_site_U_iso_or_equiv
_atom_site_adp_type
_atom_site_occupancy
_atom_site_site_symmetry_order
_atom_site_calc_flag
_atom_site_refinement_flags_posn
_atom_site_refinement_flags_adp
O1 O 0.91584(13) 0.44935(10) 0.24458(5) 0.0356(3) Uani 1 1 d . .
O2 O 1.36282(12) 0.42998(8) 0.14377(5) 0.0288(3) Uani 1 1 d . .
O3 O 1.09057(12) 0.68592(8) -0.05251(5) 0.0267(3) Uani 1 1 d . .
O4 O 0.95524(12) 0.36652(9) -0.14315(5) 0.0306(3) Uani 1 1 d . .
N1 N 0.94520(13) 0.40931(9) 0.15685(6) 0.0234(3) Uani 1 1 d . .
N2 N 1.17391(13) 0.40921(9) 0.10978(6) 0.0237(3) Uani 1 1 d . .
N3 N 1.19594(13) 0.53978(9) 0.04491(6) 0.0210(3) Uani 1 1 d . .
N4 N 1.00557(13) 0.56678(9) -0.01764(6) 0.0222(3) Uani 1 1 d . .
N5 N 0.92880(13) 0.41285(9) -0.05647(6) 0.0226(3) Uani 1 1 d . .
C1 C 0.80704(16) 0.52271(11) 0.17633(8) 0.0259(3) Uani 1 1 d . .
C2 C 0.73350(17) 0.55877(13) 0.21591(8) 0.0334(4) Uani 1 1 d . .
H2A H 0.7396 0.5415 0.2520 0.040 Uiso 1 1 calc R U
C3 C 0.65141(19) 0.62019(15) 0.20183(10) 0.0397(5) Uani 1 1 d . .
H3 H 0.6024 0.6436 0.2284 0.048 Uiso 1 1 calc R U
C4 C 0.64256(18) 0.64674(13) 0.14791(10) 0.0368(5) Uani 1 1 d . .
H4A H 0.5889 0.6887 0.1385 0.044 Uiso 1 1 calc R U
C5 C 0.71406(17) 0.61029(13) 0.10847(9) 0.0339(4) Uani 1 1 d . .
H5A H 0.7072 0.6273 0.0724 0.041 Uiso 1 1 calc R U
C6 C 0.79612(17) 0.54837(12) 0.12222(8) 0.0290(4) Uani 1 1 d . .
H6 H 0.8436 0.5242 0.0954 0.035 Uiso 1 1 calc R U
C7 C 0.89458(16) 0.45750(11) 0.19562(7) 0.0254(3) Uani 1 1 d . .
C8 C 1.02703(16) 0.34395(10) 0.16917(7) 0.0223(3) Uani 1 1 d . .
C9 C 0.99474(17) 0.27935(11) 0.20406(7) 0.0263(3) Uani 1 1 d . .
H9 H 0.9194 0.2794 0.2202 0.032 Uiso 1 1 calc R U
C10 C 1.07386(18) 0.21493(11) 0.21491(7) 0.0281(4) Uani 1 1 d . .
H10 H 1.0520 0.1724 0.2387 0.034 Uiso 1 1 calc R U
C11 C 1.18592(18) 0.21387(11) 0.19032(7) 0.0280(4) Uani 1 1 d . .
H11 H 1.2388 0.1704 0.1974 0.034 Uiso 1 1 calc R U
C12 C 1.21893(16) 0.27757(11) 0.15529(7) 0.0259(3) Uani 1 1 d . .
H12 H 1.2937 0.2765 0.1386 0.031 Uiso 1 1 calc R U
C13 C 1.14060(16) 0.34328(10) 0.14494(7) 0.0220(3) Uani 1 1 d . .
C14 C 1.28136(16) 0.44769(11) 0.11251(7) 0.0231(3) Uani 1 1 d . .
C15 C 1.29278(15) 0.52049(10) 0.07398(7) 0.0213(3) Uani 1 1 d . .
C16 C 1.39929(16) 0.56551(11) 0.07154(7) 0.0246(3) Uani 1 1 d . .
H16 H 1.4663 0.5487 0.0911 0.030 Uiso 1 1 calc R U
C17 C 1.40246(17) 0.63624(12) 0.03900(7) 0.0270(3) Uani 1 1 d . .
H17 H 1.4715 0.6685 0.0369 0.032 Uiso 1 1 calc R U
C18 C 1.30063(17) 0.65822(11) 0.00956(7) 0.0254(3) Uani 1 1 d . .
H18 H 1.2997 0.7061 -0.0119 0.031 Uiso 1 1 calc R U
C19 C 1.20059(16) 0.60710(10) 0.01290(6) 0.0212(3) Uani 1 1 d . .
C20 C 1.09227(15) 0.62492(10) -0.02198(7) 0.0216(3) Uani 1 1 d . .
C21 C 0.90197(15) 0.56348(11) -0.05080(7) 0.0218(3) Uani 1 1 d . .
C22 C 0.83815(17) 0.63517(12) -0.06444(8) 0.0284(4) Uani 1 1 d . .
H22 H 0.8617 0.6866 -0.0505 0.034 Uiso 1 1 calc R U
C23 C 0.73967(17) 0.63009(13) -0.09871(9) 0.0331(4) Uani 1 1 d . .
H23 H 0.6978 0.6782 -0.1078 0.040 Uiso 1 1 calc R U
C24 C 0.70325(17) 0.55379(13) -0.11946(8) 0.0329(4) Uani 1 1 d . .
H24 H 0.6385 0.5509 -0.1432 0.040 Uiso 1 1 calc R U
C25 C 0.76380(16) 0.48161(12) -0.10468(8) 0.0281(4) Uani 1 1 d . .
H25 H 0.7374 0.4302 -0.1174 0.034 Uiso 1 1 calc R U
C26 C 0.86403(15) 0.48581(11) -0.07085(7) 0.0223(3) Uani 1 1 d . .
C27 C 0.97309(15) 0.35913(11) -0.09381(7) 0.0229(3) Uani 1 1 d . .
C28 C 1.04787(15) 0.28859(11) -0.07195(7) 0.0254(3) Uani 1 1 d . .
C29 C 1.06353(19) 0.21885(14) -0.10516(9) 0.0357(4) Uani 1 1 d . .
H29 H 1.0259 0.2165 -0.1389 0.043 Uiso 1 1 calc R U
C30 C 1.1347(2) 0.15302(15) -0.08817(10) 0.0441(5) Uani 1 1 d . .
H30 H 1.1428 0.1062 -0.1102 0.053 Uiso 1 1 calc R U
C31 C 1.1935(2) 0.15649(15) -0.03889(10) 0.0435(5) Uani 1 1 d . .
H31 H 1.2440 0.1133 -0.0283 0.052 Uiso 1 1 calc R U
C32 C 1.1770(2) 0.22454(15) -0.00530(10) 0.0439(5) Uani 1 1 d . .
H32 H 1.2151 0.2264 0.0284 0.053 Uiso 1 1 calc R U
C33 C 1.1039(2) 0.29037(14) -0.02133(9) 0.0365(4) Uani 1 1 d . .
H33 H 1.0924 0.3356 0.0018 0.044 Uiso 1 1 calc R U
N6 N 1.25252(13) 0.52762(9) -0.17968(6) 0.0229(3) Uani 1 1 d . .
C34 C 1.12520(15) 0.55915(12) -0.17208(7) 0.0265(3) Uani 1 1 d . .
H34A H 1.0751 0.5121 -0.1622 0.032 Uiso 1 1 calc R U
H34B H 1.1247 0.5975 -0.1415 0.032 Uiso 1 1 calc R U
C35 C 1.06843(19) 0.60243(15) -0.22018(8) 0.0366(4) Uani 1 1 d . .
H35A H 1.0659 0.5648 -0.2511 0.044 Uiso 1 1 calc R U
H35B H 1.1157 0.6508 -0.2303 0.044 Uiso 1 1 calc R U
C36 C 0.94191(19) 0.62944(15) -0.20516(9) 0.0376(4) Uani 1 1 d . .
H36A H 0.8989 0.5821 -0.1903 0.045 Uiso 1 1 calc R U
H36B H 0.9460 0.6720 -0.1771 0.045 Uiso 1 1 calc R U
C37 C 0.8738(2) 0.66332(16) -0.25363(10) 0.0451(5) Uani 1 1 d . .
H37A H 0.8724 0.6222 -0.2821 0.068 Uiso 1 1 calc R U
H37B H 0.9124 0.7129 -0.2667 0.068 Uiso 1 1 calc R U
H37C H 0.7932 0.6763 -0.2429 0.068 Uiso 1 1 calc R U
H4 H 1.016(3) 0.525(2) 0.0065(13) 0.054 Uiso 1 1 d . U
H1 H 0.938(3) 0.421(2) 0.1232(13) 0.054 Uiso 1 1 d . U
H5 H 0.948(3) 0.407(2) -0.0208(14) 0.054 Uiso 1 1 d . U
H2 H 1.118(3) 0.431(2) 0.0892(13) 0.054 Uiso 1 1 d . U
C38 C 1.26403(16) 0.48047(11) -0.23301(7) 0.0242(3) Uani 1 1 d . .
H38A H 1.3476 0.4661 -0.2385 0.029 Uiso 1 1 calc R U
H38B H 1.2404 0.5172 -0.2625 0.029 Uiso 1 1 calc R U
C39 C 1.18955(17) 0.40090(12) -0.23642(7) 0.0280(4) Uani 1 1 d . .
H39A H 1.1108 0.4108 -0.2211 0.034 Uiso 1 1 calc R U
H39B H 1.2278 0.3572 -0.2154 0.034 Uiso 1 1 calc R U
C40 C 1.17706(16) 0.37299(12) -0.29574(7) 0.0266(3) Uani 1 1 d . .
H40A H 1.1263 0.3239 -0.2971 0.032 Uiso 1 1 calc R U
H40B H 1.1375 0.4168 -0.3162 0.032 Uiso 1 1 calc R U
C41 C 1.29580(19) 0.35290(13) -0.32300(8) 0.0325(4) Uani 1 1 d . .
H41A H 1.2812 0.3293 -0.3583 0.049 Uiso 1 1 calc R U
H41B H 1.3393 0.3137 -0.3011 0.049 Uiso 1 1 calc R U
H41C H 1.3419 0.4031 -0.3268 0.049 Uiso 1 1 calc R U
C42 C 1.27792(17) 0.47049(12) -0.13163(7) 0.0269(4) Uani 1 1 d . .
H42A H 1.2184 0.4265 -0.1313 0.032 Uiso 1 1 calc R U
H42B H 1.2684 0.5023 -0.0983 0.032 Uiso 1 1 calc R U
C43 C 1.40161(19) 0.43072(13) -0.13146(8) 0.0342(4) Uani 1 1 d . .
H43A H 1.4615 0.4735 -0.1254 0.041 Uiso 1 1 calc R U
H43B H 1.4169 0.4057 -0.1668 0.041 Uiso 1 1 calc R U
C44 C 1.4127(2) 0.36364(14) -0.08707(9) 0.0396(5) Uani 1 1 d . .
H44A H 1.3506 0.3222 -0.0925 0.047 Uiso 1 1 calc R U
H44B H 1.4895 0.3359 -0.0909 0.047 Uiso 1 1 calc R U
C45 C 1.4025(3) 0.39805(18) -0.02970(10) 0.0532(6) Uani 1 1 d . .
H45A H 1.3237 0.4205 -0.0243 0.080 Uiso 1 1 calc R U
H45B H 1.4609 0.4413 -0.0246 0.080 Uiso 1 1 calc R U
H45C H 1.4165 0.3541 -0.0039 0.080 Uiso 1 1 calc R U
C46 C 1.34098(16) 0.59973(11) -0.18270(7) 0.0255(3) Uani 1 1 d . .
H46A H 1.4182 0.5778 -0.1937 0.031 Uiso 1 1 calc R U
H46B H 1.3146 0.6377 -0.2110 0.031 Uiso 1 1 calc R U
C47 C 1.35777(16) 0.64920(11) -0.13036(7) 0.0254(3) Uani 1 1 d . .
H47A H 1.3937 0.6140 -0.1027 0.030 Uiso 1 1 calc R U
H47B H 1.2806 0.6681 -0.1170 0.030 Uiso 1 1 calc R U
C48 C 1.43879(16) 0.72440(12) -0.14137(7) 0.0264(3) Uani 1 1 d . .
H48A H 1.5108 0.7056 -0.1597 0.032 Uiso 1 1 calc R U
H48B H 1.3976 0.7628 -0.1655 0.032 Uiso 1 1 calc R U
C49 C 1.47374(17) 0.77024(12) -0.08926(8) 0.0291(4) Uani 1 1 d . .
H49A H 1.5227 0.8175 -0.0982 0.044 Uiso 1 1 calc R U
H49B H 1.5177 0.7332 -0.0659 0.044 Uiso 1 1 calc R U
H49C H 1.4028 0.7889 -0.0708 0.044 Uiso 1 1 calc R U
F1 F 0.97063(9) 0.43462(6) 0.04947(4) 0.0248(2) Uani 1 1 d . .

loop_
_atom_site_aniso_label
_atom_site_aniso_U_11
_atom_site_aniso_U_22
_atom_site_aniso_U_33
_atom_site_aniso_U_23
_atom_site_aniso_U_13
_atom_site_aniso_U_12
O1 0.0356(7) 0.0495(8) 0.0218(6) -0.0053(6) -0.0040(5) 0.0125(6)
O2 0.0258(6) 0.0304(6) 0.0302(6) 0.0034(5) -0.0079(5) -0.0018(5)
O3 0.0305(6) 0.0242(6) 0.0254(6) 0.0051(5) 0.0003(5) -0.0014(5)
O4 0.0334(7) 0.0360(7) 0.0224(6) -0.0011(5) 0.0006(5) 0.0032(6)
N1 0.0246(7) 0.0266(7) 0.0190(6) 0.0006(5) -0.0007(5) 0.0011(6)
N2 0.0224(7) 0.0248(7) 0.0238(7) 0.0044(6) -0.0013(5) -0.0003(5)
N3 0.0228(6) 0.0210(6) 0.0191(6) -0.0018(5) 0.0013(5) -0.0020(5)
N4 0.0254(7) 0.0206(6) 0.0205(6) -0.0003(5) -0.0018(5) -0.0018(5)
N5 0.0245(7) 0.0213(6) 0.0219(7) -0.0013(5) -0.0022(5) 0.0011(5)
C1 0.0205(7) 0.0262(8) 0.0311(9) -0.0053(7) -0.0041(7) -0.0016(7)
C2 0.0283(9) 0.0390(10) 0.0328(9) -0.0112(8) -0.0066(7) 0.0054(8)
C3 0.0287(9) 0.0437(11) 0.0468(12) -0.0180(10) -0.0093(9) 0.0090(9)
C4 0.0244(9) 0.0312(10) 0.0548(12) -0.0073(9) -0.0135(9) 0.0042(7)
C5 0.0255(9) 0.0329(9) 0.0433(11) 0.0043(8) -0.0075(8) -0.0024(7)
C6 0.0236(8) 0.0303(8) 0.0331(9) 0.0012(7) -0.0030(7) -0.0007(7)
C7 0.0213(8) 0.0303(8) 0.0246(8) -0.0028(7) -0.0017(6) -0.0010(7)
C8 0.0253(8) 0.0232(7) 0.0185(7) -0.0012(6) -0.0022(6) -0.0004(6)
C9 0.0296(8) 0.0282(8) 0.0210(8) -0.0006(7) 0.0007(7) -0.0048(7)
C10 0.0391(10) 0.0241(8) 0.0212(8) 0.0034(6) -0.0031(7) -0.0064(7)
C11 0.0365(9) 0.0227(8) 0.0247(8) 0.0006(6) -0.0060(7) 0.0024(7)
C12 0.0262(8) 0.0269(8) 0.0246(8) 0.0008(7) -0.0016(6) 0.0006(7)
C13 0.0248(8) 0.0218(7) 0.0193(7) 0.0004(6) -0.0015(6) -0.0027(6)
C14 0.0244(8) 0.0235(8) 0.0213(7) -0.0017(6) 0.0010(6) 0.0000(6)
C15 0.0222(7) 0.0230(7) 0.0187(7) -0.0022(6) 0.0015(6) -0.0015(6)
C16 0.0236(8) 0.0285(8) 0.0218(7) -0.0025(7) -0.0001(6) -0.0036(7)
C17 0.0270(8) 0.0300(8) 0.0241(8) -0.0016(7) 0.0016(6) -0.0093(7)
C18 0.0305(9) 0.0246(8) 0.0212(8) -0.0014(6) 0.0012(7) -0.0070(7)
C19 0.0263(8) 0.0206(7) 0.0166(7) -0.0014(6) 0.0022(6) -0.0018(6)
C20 0.0249(8) 0.0219(7) 0.0181(7) -0.0029(6) 0.0029(6) 0.0004(6)
C21 0.0211(7) 0.0246(8) 0.0198(7) -0.0003(6) 0.0020(6) 0.0010(6)
C22 0.0279(9) 0.0249(8) 0.0323(9) -0.0014(7) 0.0005(7) 0.0034(7)
C23 0.0271(8) 0.0322(9) 0.0400(10) 0.0059(8) 0.0001(8) 0.0079(7)
C24 0.0223(8) 0.0384(10) 0.0382(10) 0.0042(8) -0.0076(7) 0.0002(8)
C25 0.0242(8) 0.0293(9) 0.0309(9) -0.0005(7) -0.0042(7) -0.0028(7)
C26 0.0198(7) 0.0245(8) 0.0226(7) 0.0006(6) 0.0010(6) 0.0008(6)
C27 0.0194(7) 0.0246(8) 0.0247(8) -0.0016(6) 0.0004(6) -0.0025(6)
C28 0.0206(7) 0.0273(8) 0.0282(8) -0.0021(7) 0.0012(6) 0.0015(6)
C29 0.0342(10) 0.0382(10) 0.0346(10) -0.0085(8) -0.0032(8) 0.0101(8)
C30 0.0463(12) 0.0402(11) 0.0458(12) -0.0107(9) -0.0028(10) 0.0191(10)
C31 0.0397(11) 0.0420(11) 0.0490(13) -0.0017(10) -0.0069(10) 0.0182(9)
C32 0.0447(12) 0.0463(12) 0.0408(11) -0.0052(10) -0.0119(9) 0.0158(10)
C33 0.0376(10) 0.0362(10) 0.0357(10) -0.0074(8) -0.0077(8) 0.0102(8)
N6 0.0225(7) 0.0271(7) 0.0190(6) -0.0020(5) 0.0037(5) -0.0018(6)
C34 0.0233(8) 0.0338(9) 0.0225(8) -0.0049(7) 0.0042(6) 0.0017(7)
C35 0.0356(10) 0.0458(11) 0.0282(9) 0.0025(8) 0.0040(8) 0.0042(9)
C36 0.0351(10) 0.0421(11) 0.0355(10) -0.0028(9) 0.0015(8) 0.0053(9)
C37 0.0451(12) 0.0471(12) 0.0432(12) -0.0019(10) -0.0057(10) 0.0083(10)
C38 0.0253(8) 0.0280(8) 0.0194(7) -0.0031(6) 0.0043(6) 0.0000(7)
C39 0.0315(9) 0.0290(8) 0.0236(8) -0.0030(7) 0.0039(7) -0.0022(7)
C40 0.0304(9) 0.0260(8) 0.0236(8) -0.0030(7) -0.0002(7) 0.0009(7)
C41 0.0345(9) 0.0369(10) 0.0261(8) -0.0050(7) 0.0010(7) 0.0092(8)
C42 0.0292(9) 0.0301(9) 0.0213(8) 0.0008(7) 0.0031(6) -0.0020(7)
C43 0.0342(9) 0.0375(10) 0.0311(9) 0.0012(8) 0.0028(8) 0.0066(8)
C44 0.0477(12) 0.0385(11) 0.0326(10) -0.0012(8) -0.0025(9) 0.0107(9)
C45 0.0678(16) 0.0596(15) 0.0321(11) -0.0038(10) -0.0074(11) 0.0219(13)
C46 0.0253(8) 0.0289(8) 0.0224(8) -0.0014(7) 0.0048(6) -0.0046(7)
C47 0.0244(8) 0.0282(8) 0.0235(8) -0.0029(6) 0.0038(6) -0.0033(7)
C48 0.0247(8) 0.0310(9) 0.0236(8) -0.0001(7) 0.0008(6) -0.0042(7)
C49 0.0272(8) 0.0319(9) 0.0280(8) -0.0027(7) 0.0024(7) -0.0065(7)
F1 0.0249(5) 0.0293(5) 0.0202(4) 0.0021(4) -0.0010(4) -0.0038(4)

loop_
_atom_type_symbol
_atom_type_description
_atom_type_scat_dispersion_real
_atom_type_scat_dispersion_imag
_atom_type_scat_source
C C 0.0181 0.0091 'International Tables Vol C Tables 4.2.6.8 and 6.1.1.4'
H H 0.0000 0.0000 'International Tables Vol C Tables 4.2.6.8 and 6.1.1.4'
N N 0.0311 0.0180 'International Tables Vol C Tables 4.2.6.8 and 6.1.1.4'
O O 0.0492 0.0322 'International Tables Vol C Tables 4.2.6.8 and 6.1.1.4'
F F 0.0727 0.0534 'International Tables Vol C Tables 4.2.6.8 and 6.1.1.4'

loop_
_exptl_crystal_face_index_h
_exptl_crystal_face_index_k
_exptl_crystal_face_index_l
_exptl_crystal_face_perp_dist
-7 4 0 0.0301
5 7 6 0.1004
0 0 16 0.0970
-1 -10 -3 0.0456
7 -2 -4 0.0607
2 7 -11 0.0948
5 -6 4 0.0312
4 4 -12 0.0714
-5 -5 10 0.0891
-4 9 5 0.0656

loop_
_geom_angle_atom_site_label_1
_geom_angle_atom_site_label_2
_geom_angle_atom_site_label_3
_geom_angle
C7 N1 C8 122.74(15)
C14 N2 C13 123.00(15)
C15 N3 C19 118.10(15)
C20 N4 C21 124.55(15)
C27 N5 C26 122.89(15)
C6 C1 C2 119.21(18)
C6 C1 C7 124.06(17)
C2 C1 C7 116.73(17)
C3 C2 C1 120.6(2)
C2 C3 C4 120.0(2)
C5 C4 C3 119.61(19)
C4 C5 C6 120.7(2)
C5 C6 C1 119.88(19)
O1 C7 N1 123.11(17)
O1 C7 C1 120.33(17)
N1 C7 C1 116.55(15)
C9 C8 C13 119.34(16)
C9 C8 N1 120.84(16)
C13 C8 N1 119.80(15)
C10 C9 C8 120.54(17)
C9 C10 C11 120.01(16)
C12 C11 C10 120.02(17)
C11 C12 C13 120.26(17)
C12 C13 C8 119.80(16)
C12 C13 N2 120.77(16)
C8 C13 N2 119.42(15)
O2 C14 N2 125.83(16)
O2 C14 C15 120.68(16)
N2 C14 C15 113.43(15)
N3 C15 C16 123.36(16)
N3 C15 C14 116.56(15)
C16 C15 C14 120.04(15)
C17 C16 C15 118.06(17)
C16 C17 C18 118.99(16)
C19 C18 C17 118.49(16)
N3 C19 C18 122.90(16)
N3 C19 C20 117.09(15)
C18 C19 C20 119.98(15)
O3 C20 N4 125.87(16)
O3 C20 C19 120.50(15)
N4 C20 C19 113.56(14)
C22 C21 C26 119.55(16)
C22 C21 N4 121.69(16)
C26 C21 N4 118.75(15)
C23 C22 C21 120.18(18)
C24 C23 C22 120.48(18)
C23 C24 C25 119.79(17)
C24 C25 C26 120.39(17)
C25 C26 C21 119.55(16)
C25 C26 N5 121.12(16)
C21 C26 N5 119.33(15)
O4 C27 N5 123.06(16)
O4 C27 C28 120.81(16)
N5 C27 C28 116.13(15)
C33 C28 C29 118.81(18)
C33 C28 C27 123.53(17)
C29 C28 C27 117.64(17)
C30 C29 C28 120.5(2)
C31 C30 C29 120.5(2)
C30 C31 C32 119.5(2)
C31 C32 C33 120.6(2)
C28 C33 C32 120.05(19)
C38 N6 C42 110.68(13)
C38 N6 C34 110.54(13)
C42 N6 C34 106.24(13)
C38 N6 C46 106.36(13)
C42 N6 C46 111.99(13)
C34 N6 C46 111.11(14)
C35 C34 N6 116.72(15)
C34 C35 C36 109.34(16)
C37 C36 C35 112.24(19)
N6 C38 C39 114.72(14)
C38 C39 C40 110.29(15)
C41 C40 C39 113.68(16)
N6 C42 C43 115.09(15)
C42 C43 C44 111.65(17)
C45 C44 C43 113.43(19)
C47 C46 N6 115.78(13)
C46 C47 C48 109.54(14)
C49 C48 C47 112.49(15)

loop_
_geom_bond_atom_site_label_1
_geom_bond_atom_site_label_2
_geom_bond_distance
O1 C7 1.232(2)
O2 C14 1.223(2)
O3 C20 1.232(2)
O4 C27 1.233(2)
N1 C7 1.350(2)
N1 C8 1.423(2)
N2 C14 1.351(2)
N2 C13 1.415(2)
N3 C15 1.332(2)
N3 C19 1.336(2)
N4 C20 1.348(2)
N4 C21 1.416(2)
N5 C27 1.352(2)
N5 C26 1.420(2)
C1 C6 1.396(3)
C1 C2 1.397(3)
C1 C7 1.508(2)
C2 C3 1.389(3)
C3 C4 1.394(3)
C4 C5 1.384(3)
C5 C6 1.393(3)
C8 C9 1.392(2)
C8 C13 1.401(2)
C9 C10 1.385(3)
C10 C11 1.389(3)
C11 C12 1.385(3)
C12 C13 1.393(2)
C14 C15 1.508(2)
C15 C16 1.393(2)
C16 C17 1.387(3)
C17 C18 1.393(3)
C18 C19 1.388(2)
C19 C20 1.509(2)
C21 C22 1.393(2)
C21 C26 1.405(2)
C22 C23 1.387(3)
C23 C24 1.386(3)
C24 C25 1.389(3)
C25 C26 1.395(2)
C27 C28 1.505(2)
C28 C33 1.391(3)
C28 C29 1.395(3)
C29 C30 1.386(3)
C30 C31 1.378(3)
C31 C32 1.380(3)
C32 C33 1.391(3)
N6 C38 1.517(2)
N6 C42 1.520(2)
N6 C34 1.520(2)
N6 C46 1.523(2)
C34 C35 1.509(3)
C35 C36 1.523(3)
C36 C37 1.513(3)
C38 C39 1.525(2)
C39 C40 1.529(2)
C40 C41 1.520(3)
C42 C43 1.521(3)
C43 C44 1.536(3)
C44 C45 1.517(3)
C46 C47 1.521(2)
C47 C48 1.532(2)
C48 C49 1.526(2)

loop_
_geom_hbond_atom_site_label_D
_geom_hbond_atom_site_label_H
_geom_hbond_atom_site_label_A
_geom_hbond_distance_DH
_geom_hbond_distance_HA
_geom_hbond_distance_DA
_geom_hbond_angle_DHA
_geom_hbond_site_symmetry_A
N4 H4 F1 0.90(3) 1.86(3) 2.7122(18) 156(3) .
N1 H1 F1 0.85(3) 1.86(3) 2.6815(18) 162(3) .
N5 H5 F1 0.91(3) 1.80(3) 2.6647(18) 160(3) .
N2 H2 F1 0.88(3) 1.92(3) 2.7403(18) 156(3) .
C46 H46A O1 0.97 2.43 3.344(2) 156.3 2_764

loop_
_geom_torsion_atom_site_label_1
_geom_torsion_atom_site_label_2
_geom_torsion_atom_site_label_3
_geom_torsion_atom_site_label_4
_geom_torsion
C6 C1 C2 C3 -0.8(3)
C7 C1 C2 C3 179.12(18)
C1 C2 C3 C4 -0.5(3)
C2 C3 C4 C5 1.4(3)
C3 C4 C5 C6 -1.1(3)
C4 C5 C6 C1 -0.2(3)
C2 C1 C6 C5 1.1(3)
C7 C1 C6 C5 -178.78(17)
C8 N1 C7 O1 0.7(3)
C8 N1 C7 C1 -178.39(15)
C6 C1 C7 O1 165.90(19)
C2 C1 C7 O1 -14.0(3)
C6 C1 C7 N1 -15.0(3)
C2 C1 C7 N1 165.09(17)
C7 N1 C8 C9 57.0(2)
C7 N1 C8 C13 -124.55(18)
C13 C8 C9 C10 0.1(3)
N1 C8 C9 C10 178.53(15)
C8 C9 C10 C11 -0.9(3)
C9 C10 C11 C12 0.5(3)
C10 C11 C12 C13 0.6(3)
C11 C12 C13 C8 -1.4(3)
C11 C12 C13 N2 179.20(16)
C9 C8 C13 C12 1.0(2)
N1 C8 C13 C12 -177.43(16)
C9 C8 C13 N2 -179.54(16)
N1 C8 C13 N2 2.0(2)
C14 N2 C13 C12 -46.1(2)
C14 N2 C13 C8 134.50(17)
C13 N2 C14 O2 1.9(3)
C13 N2 C14 C15 -175.39(15)
C19 N3 C15 C16 -1.8(2)
C19 N3 C15 C14 175.90(14)
O2 C14 C15 N3 -174.20(16)
N2 C14 C15 N3 3.3(2)
O2 C14 C15 C16 3.6(2)
N2 C14 C15 C16 -178.96(15)
N3 C15 C16 C17 3.0(3)
C14 C15 C16 C17 -174.58(15)
C15 C16 C17 C18 -1.2(3)
C16 C17 C18 C19 -1.6(3)
C15 N3 C19 C18 -1.3(2)
C15 N3 C19 C20 176.67(14)
C17 C18 C19 N3 3.0(3)
C17 C18 C19 C20 -174.93(15)
C21 N4 C20 O3 5.0(3)
C21 N4 C20 C19 -171.93(14)
N3 C19 C20 O3 -179.91(15)
C18 C19 C20 O3 -1.9(2)
N3 C19 C20 N4 -2.8(2)
C18 C19 C20 N4 175.20(15)
C20 N4 C21 C22 -42.1(2)
C20 N4 C21 C26 137.13(17)
C26 C21 C22 C23 -1.6(3)
N4 C21 C22 C23 177.54(17)
C21 C22 C23 C24 0.4(3)
C22 C23 C24 C25 1.7(3)
C23 C24 C25 C26 -2.6(3)
C24 C25 C26 C21 1.4(3)
C24 C25 C26 N5 -178.37(18)
C22 C21 C26 C25 0.8(3)
N4 C21 C26 C25 -178.45(16)
C22 C21 C26 N5 -179.49(16)
N4 C21 C26 N5 1.3(2)
C27 N5 C26 C25 54.1(2)
C27 N5 C26 C21 -125.62(18)
C26 N5 C27 O4 -4.2(3)
C26 N5 C27 C28 175.31(15)
O4 C27 C28 C33 158.23(19)
N5 C27 C28 C33 -21.3(3)
O4 C27 C28 C29 -20.2(3)
N5 C27 C28 C29 160.31(17)
C33 C28 C29 C30 -0.7(3)
C27 C28 C29 C30 177.8(2)
C28 C29 C30 C31 -1.7(4)
C29 C30 C31 C32 2.8(4)
C30 C31 C32 C33 -1.5(4)
C29 C28 C33 C32 2.0(3)
C27 C28 C33 C32 -176.4(2)
C31 C32 C33 C28 -0.9(4)
C38 N6 C34 C35 -47.2(2)
C42 N6 C34 C35 -167.37(16)
C46 N6 C34 C35 70.60(19)
N6 C34 C35 C36 179.96(16)
C34 C35 C36 C37 -172.60(19)
C42 N6 C38 C39 53.33(19)
C34 N6 C38 C39 -64.09(19)
C46 N6 C38 C39 175.19(15)
N6 C38 C39 C40 162.91(15)
C38 C39 C40 C41 61.2(2)
C38 N6 C42 C43 59.24(19)
C34 N6 C42 C43 179.27(16)
C46 N6 C42 C43 -59.3(2)
N6 C42 C43 C44 -170.84(16)
C42 C43 C44 C45 -64.7(3)
C38 N6 C46 C47 -171.92(15)
C42 N6 C46 C47 -50.9(2)
C34 N6 C46 C47 67.73(19)
N6 C46 C47 C48 -174.22(14)
C46 C47 C48 C49 -172.10(15)
